data_2224969
loop_
_publ_author_name
'Zhang, Xin'
'Huang, Meng'
'Du, Cong'
'Han, Junjing'

_publ_section_title
;Ethyl
 2-{[(1<i>Z</i>)-(3-methyl-5-oxo-1-phenyl-4,5-dihydro-1<i>H</i>-pyrazol-4-ylidene)(<i>p</i>-tolyl)methyl]amino}-3-phenylpropanoate
;
_journal_coeditor_code HB5268
_journal_issue 2
_journal_name_full 'Acta Crystallographica Section E'
_journal_page_first o273
_journal_paper_doi 10.1107/S1600536809054865
_journal_volume 66
_journal_year 2010
_chemical_formula_iupac 'C29 H29 N3 O3'
_chemical_formula_moiety 'C29 H29 N3 O3'
_chemical_formula_sum 'C29 H29 N3 O3'
_chemical_formula_weight 467.55
_chemical_name_systematic
;
Ethyl 2-{[(1<i>Z</i>)-(3-methyl-5-oxo-1-phenyl-4,5-dihydro-1<i>H</i>-pyrazol-
4-ylidene)(<i>p</i>-tolyl)methyl]amino}-3-phenylpropanoate
;
_space_group_IT_number 2
_symmetry_cell_setting triclinic
_symmetry_space_group_name_Hall '-P 1'
_symmetry_space_group_name_H-M 'P -1'
_atom_sites_solution_hydrogens geom
_atom_sites_solution_primary direct
_atom_sites_solution_secondary difmap
_audit_creation_method SHELXL-97
_cell_angle_alpha 101.869(2)
_cell_angle_beta 97.923(2)
_cell_angle_gamma 112.861(2)
_cell_formula_units_Z 4
_cell_length_a 11.0637(11)
_cell_length_b 13.2746(14)
_cell_length_c 20.299(2)
_cell_measurement_reflns_used 2516
_cell_measurement_temperature 296(2)
_cell_measurement_theta_max 20.16
_cell_measurement_theta_min 2.27
_cell_volume 2608.8(5)
_computing_cell_refinement 'SAINT (Bruker, 1999)'
_computing_data_collection 'SMART (Bruker, 1999)'
_computing_data_reduction 'SAINT (Bruker, 1999)'
_computing_molecular_graphics 'SHELXTL (Sheldrick, 2008)'
_computing_publication_material 'SHELXTL (Sheldrick, 2008)'
_computing_structure_refinement 'SHELXL97 (Sheldrick, 2008)'
_computing_structure_solution 'SHELXS97 (Sheldrick, 2008)'
_diffrn_ambient_temperature 296(2)
_diffrn_measured_fraction_theta_full 0.994
_diffrn_measured_fraction_theta_max 0.994
_diffrn_measurement_device_type 'Bruker SMART CCD'
_diffrn_measurement_method \w
_diffrn_radiation_monochromator graphite
_diffrn_radiation_source 'fine-focus sealed tube'
_diffrn_radiation_type MoK\a
_diffrn_radiation_wavelength 0.71073
_diffrn_reflns_av_R_equivalents 0.0208
_diffrn_reflns_av_sigmaI/netI 0.0452
_diffrn_reflns_limit_h_max 11
_diffrn_reflns_limit_h_min -13
_diffrn_reflns_limit_k_max 15
_diffrn_reflns_limit_k_min -10
_diffrn_reflns_limit_l_max 23
_diffrn_reflns_limit_l_min -24
_diffrn_reflns_number 13503
_diffrn_reflns_theta_full 25.03
_diffrn_reflns_theta_max 25.03
_diffrn_reflns_theta_min 1.74
_exptl_absorpt_coefficient_mu 0.078
_exptl_absorpt_correction_T_max 0.980
_exptl_absorpt_correction_T_min 0.971
_exptl_absorpt_correction_type multi-scan
_exptl_absorpt_process_details '(SADABS; Bruker, 1999)'
_exptl_crystal_colour yellow
_exptl_crystal_density_diffrn 1.190
_exptl_crystal_density_method 'not measured'
_exptl_crystal_description block
_exptl_crystal_F_000 992
_exptl_crystal_size_max 0.38
_exptl_crystal_size_mid 0.32
_exptl_crystal_size_min 0.26
_refine_diff_density_max 0.181
_refine_diff_density_min -0.188
_refine_ls_extinction_method none
_refine_ls_goodness_of_fit_ref 1.011
_refine_ls_hydrogen_treatment constr
_refine_ls_matrix_type full
_refine_ls_number_parameters 636
_refine_ls_number_reflns 9153
_refine_ls_number_restraints 0
_refine_ls_restrained_S_all 1.011
_refine_ls_R_factor_all 0.0940
_refine_ls_R_factor_gt 0.0484
_refine_ls_shift/su_max 0.001
_refine_ls_shift/su_mean 0.000
_refine_ls_structure_factor_coef Fsqd
_refine_ls_weighting_details 'calc w=1/[\s^2^(Fo^2^)+(0.0568P)^2^+0.1678P] where P=(Fo^2^+2Fc^2^)/3'
_refine_ls_weighting_scheme calc
_refine_ls_wR_factor_gt 0.1081
_refine_ls_wR_factor_ref 0.1319
_reflns_number_gt 5450
_reflns_number_total 9153
_reflns_threshold_expression I>2\s(I)
_cod_data_source_file hb5268.cif
_cod_data_source_block I
_cod_depositor_comments
;
The following automatic conversions were performed:
'_symmetry_cell_setting' value 'Triclinic' changed to 'triclinic'
according to '/home/saulius/struct/CIF-dictionaries/cif_core.dic'
dictionary named 'cif_core.dic' version 2.4.1 from 2010-06-29.

Automatic conversion script
Id: cif_fix_enum 1527 2010-12-29 10:47:43Z saulius 

The following automatic conversions were performed:

'_symmetry_cell_setting' value 'Triclinic' changed to 'triclinic'
according to /home/saulius/struct/CIF-dictionaries/cif_core.dic
dictionary named 'cif_core.dic' version 2.4.1 from 2010-06-29.

Automatic conversion script
Id: cif_fix_values 1715 2011-07-08 13:25:40Z adriana 
;
_cod_database_code 2224969
_cod_database_fobs_code 2224969

loop_
_symmetry_equiv_pos_as_xyz
'x, y, z'
'-x, -y, -z'

loop_
_atom_site_type_symbol
_atom_site_label
_atom_site_fract_x
_atom_site_fract_y
_atom_site_fract_z
_atom_site_U_iso_or_equiv
_atom_site_adp_type
_atom_site_calc_flag
_atom_site_refinement_flags
_atom_site_occupancy
_atom_site_disorder_assembly
_atom_site_disorder_group
O O1 0.71923(17) 0.81845(14) 0.49334(9) 0.0766(5) Uani d . 1 . .
O O2 0.3638(2) 0.8629(2) 0.49767(10) 0.1062(7) Uani d . 1 . .
O O3 0.29842(17) 0.92431(15) 0.59120(9) 0.0799(5) Uani d . 1 . .
O O4 0.24307(14) 0.80519(12) 1.00473(7) 0.0631(4) Uani d . 1 . .
O O5 -0.08684(17) 0.87650(15) 1.01365(8) 0.0776(5) Uani d . 1 . .
O O6 -0.25145(15) 0.84962(13) 0.92501(7) 0.0649(4) Uani d . 1 . .
N N1 0.77524(18) 0.66606(16) 0.49565(9) 0.0609(5) Uani d . 1 . .
N N2 0.74399(19) 0.57817(16) 0.52761(9) 0.0616(5) Uani d . 1 . .
N N3 0.55387(18) 0.82573(16) 0.57946(9) 0.0617(5) Uani d . 1 . .
H H3A 0.5857 0.8429 0.5449 0.074 Uiso calc R 1 . .
N N4 0.29698(16) 0.65042(14) 0.99683(9) 0.0513(4) Uani d . 1 . .
N N5 0.23374(18) 0.53247(14) 0.96488(9) 0.0547(5) Uani d . 1 . .
N N6 -0.01134(18) 0.73294(15) 0.92980(9) 0.0598(5) Uani d . 1 . .
H H6 0.0499 0.7785 0.9666 0.072 Uiso calc R 1 . .
C C1 0.9533(3) 0.6259(2) 0.45793(15) 0.0834(8) Uani d . 1 . .
H H1 0.9543 0.5868 0.4910 0.100 Uiso calc R 1 . .
C C2 1.0407(3) 0.6352(3) 0.4136(2) 0.1111(11) Uani d . 1 . .
H H2 1.1001 0.6016 0.4171 0.133 Uiso calc R 1 . .
C C3 1.0397(4) 0.6932(3) 0.3653(2) 0.1202(13) Uani d . 1 . .
H H3 1.0988 0.6993 0.3364 0.144 Uiso calc R 1 . .
C C4 0.9522(3) 0.7420(3) 0.35953(17) 0.1045(10) Uani d . 1 . .
H H4 0.9515 0.7809 0.3263 0.125 Uiso calc R 1 . .
C C5 0.8643(3) 0.7342(2) 0.40263(14) 0.0801(8) Uani d . 1 . .
H H5 0.8050 0.7679 0.3987 0.096 Uiso calc R 1 . .
C C6 0.8655(2) 0.6759(2) 0.45169(13) 0.0667(7) Uani d . 1 . .
C C7 0.7118(2) 0.7346(2) 0.51423(11) 0.0591(6) Uani d . 1 . .
C C8 0.6389(2) 0.68835(18) 0.56273(10) 0.0520(5) Uani d . 1 . .
C C9 0.6635(2) 0.59172(19) 0.56667(11) 0.0551(6) Uani d . 1 . .
C C10 0.6086(3) 0.5064(2) 0.60524(12) 0.0732(7) Uani d . 1 . .
H H10A 0.6391 0.4479 0.5940 0.110 Uiso calc R 1 . .
H H10B 0.5116 0.4729 0.5923 0.110 Uiso calc R 1 . .
H H10C 0.6397 0.5435 0.6542 0.110 Uiso calc R 1 . .
C C11 0.5662(2) 0.73839(18) 0.59647(10) 0.0508(5) Uani d . 1 . .
C C12 0.5048(2) 0.69619(18) 0.65205(10) 0.0497(5) Uani d . 1 . .
C C13 0.3756(2) 0.6121(2) 0.63623(11) 0.0634(6) Uani d . 1 . .
H H13 0.3223 0.5857 0.5912 0.076 Uiso calc R 1 . .
C C14 0.3246(3) 0.5665(2) 0.68735(12) 0.0720(7) Uani d . 1 . .
H H14 0.2368 0.5095 0.6760 0.086 Uiso calc R 1 . .
C C15 0.3998(3) 0.6030(2) 0.75424(12) 0.0689(7) Uani d . 1 . .
C C16 0.5282(3) 0.6890(2) 0.76938(12) 0.0757(7) Uani d . 1 . .
H H16 0.5810 0.7159 0.8145 0.091 Uiso calc R 1 . .
C C17 0.5807(2) 0.7364(2) 0.71958(11) 0.0648(6) Uani d . 1 . .
H H17 0.6672 0.7954 0.7315 0.078 Uiso calc R 1 . .
C C18 0.3415(3) 0.5521(3) 0.80965(15) 0.1137(11) Uani d . 1 . .
H H18A 0.2749 0.5776 0.8210 0.170 Uiso d R 1 . .
H H18B 0.4126 0.5760 0.8504 0.170 Uiso d R 1 . .
H H18C 0.3003 0.4704 0.7925 0.170 Uiso d R 1 . .
C C19 0.4935(2) 0.89585(19) 0.61186(11) 0.0596(6) Uani d . 1 . .
H H19 0.4596 0.8685 0.6500 0.071 Uiso calc R 1 . .
C C20 0.5985(2) 1.0210(2) 0.64057(12) 0.0695(7) Uani d . 1 . .
H H20A 0.6400 1.0446 0.6039 0.083 Uiso calc R 1 . .
H H20B 0.5525 1.0681 0.6543 0.083 Uiso calc R 1 . .
C C21 0.7078(2) 1.04170(19) 0.70174(12) 0.0595(6) Uani d . 1 . .
C C22 0.8205(2) 1.0246(2) 0.69331(13) 0.0709(7) Uani d . 1 . .
H H22 0.8304 0.9999 0.6489 0.085 Uiso calc R 1 . .
C C23 0.9190(3) 1.0439(2) 0.75043(16) 0.0812(8) Uani d . 1 . .
H H23 0.9946 1.0320 0.7443 0.097 Uiso calc R 1 . .
C C24 0.9055(3) 1.0806(2) 0.81618(15) 0.0781(8) Uani d . 1 . .
H H24 0.9723 1.0943 0.8545 0.094 Uiso calc R 1 . .
C C25 0.7943(3) 1.0970(2) 0.82516(14) 0.0806(8) Uani d . 1 . .
H H25 0.7846 1.1215 0.8696 0.097 Uiso calc R 1 . .
C C26 0.6963(3) 1.0772(2) 0.76821(13) 0.0758(7) Uani d . 1 . .
H H26 0.6202 1.0880 0.7748 0.091 Uiso calc R 1 . .
C C27 0.3774(3) 0.8892(2) 0.55943(14) 0.0695(7) Uani d . 1 . .
C C28 0.1891(3) 0.9351(3) 0.54875(16) 0.0943(9) Uani d . 1 . .
H H28A 0.1342 0.8644 0.5125 0.113 Uiso calc R 1 . .
H H28B 0.2257 0.9955 0.5271 0.113 Uiso calc R 1 . .
C C29 0.1067(3) 0.9618(3) 0.59471(19) 0.1302(13) Uani d . 1 . .
H H29A 0.0646 0.8986 0.6126 0.195 Uiso calc R 1 . .
H H29B 0.0384 0.9759 0.5690 0.195 Uiso calc R 1 . .
H H29C 0.1636 1.0284 0.6325 0.195 Uiso calc R 1 . .
C C30 0.4752(2) 0.7986(2) 1.09284(12) 0.0640(6) Uani d . 1 . .
H H30 0.4203 0.8358 1.1002 0.077 Uiso calc R 1 . .
C C31 0.6034(3) 0.8419(2) 1.13540(14) 0.0793(7) Uani d . 1 . .
H H31 0.6349 0.9087 1.1714 0.095 Uiso calc R 1 . .
C C32 0.6846(3) 0.7867(3) 1.12470(16) 0.0868(8) Uani d . 1 . .
H H32 0.7700 0.8153 1.1541 0.104 Uiso calc R 1 . .
C C33 0.6400(3) 0.6900(3) 1.07104(16) 0.0837(8) Uani d . 1 . .
H H33 0.6958 0.6537 1.0633 0.100 Uiso calc R 1 . .
C C34 0.5129(2) 0.6461(2) 1.02831(13) 0.0667(6) Uani d . 1 . .
H H34 0.4828 0.5801 0.9918 0.080 Uiso calc R 1 . .
C C35 0.4297(2) 0.70014(18) 1.03960(11) 0.0527(5) Uani d . 1 . .
C C36 0.2138(2) 0.70135(18) 0.98212(10) 0.0486(5) Uani d . 1 . .
C C37 0.0921(2) 0.61086(17) 0.93655(10) 0.0472(5) Uani d . 1 . .
C C38 0.1131(2) 0.50964(17) 0.92975(10) 0.0503(5) Uani d . 1 . .
C C39 0.0195(2) 0.38911(18) 0.89275(12) 0.0700(7) Uani d . 1 . .
H H39A 0.0112 0.3770 0.8437 0.105 Uiso calc R 1 . .
H H39B -0.0676 0.3725 0.9024 0.105 Uiso calc R 1 . .
H H39C 0.0544 0.3399 0.9082 0.105 Uiso calc R 1 . .
C C40 -0.0169(2) 0.62915(18) 0.90837(10) 0.0486(5) Uani d . 1 . .
C C41 -0.1392(2) 0.54022(17) 0.85620(10) 0.0490(5) Uani d . 1 . .
C C42 -0.1335(2) 0.4956(2) 0.78968(11) 0.0642(6) Uani d . 1 . .
H H42 -0.0510 0.5193 0.7775 0.077 Uiso calc R 1 . .
C C43 -0.2494(3) 0.4158(2) 0.74106(12) 0.0730(7) Uani d . 1 . .
H H43 -0.2436 0.3865 0.6965 0.088 Uiso calc R 1 . .
C C44 -0.3731(3) 0.3787(2) 0.75699(13) 0.0706(7) Uani d . 1 . .
C C45 -0.3777(2) 0.4225(2) 0.82360(14) 0.0722(7) Uani d . 1 . .
H H45 -0.4601 0.3975 0.8358 0.087 Uiso calc R 1 . .
C C46 -0.2635(2) 0.5025(2) 0.87262(12) 0.0620(6) Uani d . 1 . .
H H46 -0.2698 0.5314 0.9171 0.074 Uiso calc R 1 . .
C C47 -0.5008(3) 0.2919(2) 0.70330(15) 0.1088(11) Uani d . 1 . .
H H47A -0.4778 0.2659 0.6612 0.163 Uiso calc R 1 . .
H H47B -0.5607 0.3265 0.6942 0.163 Uiso calc R 1 . .
H H47C -0.5448 0.2283 0.7206 0.163 Uiso calc R 1 . .
C C48 -0.0969(2) 0.77755(18) 0.89797(11) 0.0546(6) Uani d . 1 . .
H H48 -0.1760 0.7146 0.8644 0.065 Uiso calc R 1 . .
C C49 -0.0201(2) 0.86357(19) 0.86083(12) 0.0654(6) Uani d . 1 . .
H H49A -0.0807 0.8914 0.8401 0.078 Uiso calc R 1 . .
H H49B 0.0539 0.9282 0.8950 0.078 Uiso calc R 1 . .
C C50 0.0360(2) 0.81547(19) 0.80509(12) 0.0611(6) Uani d . 1 . .
C C51 0.1668(3) 0.8278(2) 0.81830(15) 0.0867(8) Uani d . 1 . .
H H51 0.2226 0.8663 0.8626 0.104 Uiso calc R 1 . .
C C52 0.2163(3) 0.7838(3) 0.76661(19) 0.1075(10) Uani d . 1 . .
H H52 0.3050 0.7924 0.7764 0.129 Uiso calc R 1 . .
C C53 0.1357(4) 0.7275(3) 0.70104(17) 0.1027(10) Uani d . 1 . .
H H53 0.1699 0.6993 0.6660 0.123 Uiso calc R 1 . .
C C54 0.0062(3) 0.7131(3) 0.68762(14) 0.0938(9) Uani d . 1 . .
H H54 -0.0496 0.6736 0.6434 0.113 Uiso calc R 1 . .
C C55 -0.0432(3) 0.7568(2) 0.73906(13) 0.0792(7) Uani d . 1 . .
H H55 -0.1326 0.7464 0.7290 0.095 Uiso calc R 1 . .
C C56 -0.1432(2) 0.83904(18) 0.95348(12) 0.0559(6) Uani d . 1 . .
C C57 -0.3000(2) 0.9187(2) 0.96945(12) 0.0712(7) Uani d . 1 . .
H H57A -0.2362 0.9984 0.9827 0.085 Uiso calc R 1 . .
H H57B -0.3104 0.8949 1.0112 0.085 Uiso calc R 1 . .
C C58 -0.4329(3) 0.9022(2) 0.92927(14) 0.0898(8) Uani d . 1 . .
H H58A -0.4228 0.9202 0.8863 0.135 Uiso calc R 1 . .
H H58B -0.4643 0.9516 0.9558 0.135 Uiso calc R 1 . .
H H58C -0.4973 0.8244 0.9199 0.135 Uiso calc R 1 . .

loop_
_atom_site_aniso_label
_atom_site_aniso_U_11
_atom_site_aniso_U_22
_atom_site_aniso_U_33
_atom_site_aniso_U_12
_atom_site_aniso_U_13
_atom_site_aniso_U_23
O1 0.0967(13) 0.0666(11) 0.0890(12) 0.0408(10) 0.0529(10) 0.0364(10)
O2 0.1053(15) 0.157(2) 0.0633(12) 0.0714(15) 0.0118(11) 0.0198(13)
O3 0.0790(12) 0.0933(13) 0.0854(12) 0.0542(11) 0.0211(10) 0.0268(10)
O4 0.0664(10) 0.0462(9) 0.0731(10) 0.0302(8) 0.0019(8) 0.0076(8)
O5 0.0844(12) 0.0958(13) 0.0531(10) 0.0533(11) 0.0010(9) 0.0034(9)
O6 0.0677(10) 0.0708(11) 0.0603(9) 0.0456(9) 0.0032(8) 0.0033(8)
N1 0.0631(12) 0.0593(12) 0.0646(12) 0.0269(10) 0.0288(10) 0.0165(10)
N2 0.0683(12) 0.0587(12) 0.0589(11) 0.0290(10) 0.0182(10) 0.0138(10)
N3 0.0771(13) 0.0679(13) 0.0563(11) 0.0393(11) 0.0305(10) 0.0248(10)
N4 0.0500(11) 0.0447(11) 0.0613(11) 0.0261(9) 0.0077(9) 0.0117(9)
N5 0.0607(12) 0.0452(11) 0.0615(11) 0.0280(9) 0.0113(10) 0.0136(9)
N6 0.0675(12) 0.0537(12) 0.0559(11) 0.0363(10) -0.0058(9) 0.0042(9)
C1 0.0691(17) 0.0748(18) 0.099(2) 0.0304(15) 0.0289(16) 0.0060(15)
C2 0.083(2) 0.091(2) 0.155(3) 0.0365(19) 0.059(2) 0.008(2)
C3 0.110(3) 0.091(3) 0.157(3) 0.028(2) 0.092(3) 0.021(2)
C4 0.120(3) 0.084(2) 0.118(2) 0.035(2) 0.078(2) 0.0294(19)
C5 0.0825(19) 0.0724(18) 0.0863(18) 0.0255(15) 0.0465(16) 0.0224(15)
C6 0.0580(15) 0.0572(15) 0.0730(16) 0.0168(12) 0.0272(13) 0.0028(13)
C7 0.0584(14) 0.0550(15) 0.0615(14) 0.0218(12) 0.0206(12) 0.0124(12)
C8 0.0537(13) 0.0542(13) 0.0488(12) 0.0230(11) 0.0177(10) 0.0131(11)
C9 0.0577(14) 0.0597(15) 0.0465(12) 0.0260(12) 0.0109(11) 0.0118(11)
C10 0.0963(19) 0.0688(17) 0.0644(15) 0.0409(15) 0.0259(14) 0.0242(13)
C11 0.0477(12) 0.0528(14) 0.0436(12) 0.0165(11) 0.0078(10) 0.0088(10)
C12 0.0508(13) 0.0546(13) 0.0423(12) 0.0233(11) 0.0123(10) 0.0088(10)
C13 0.0614(15) 0.0665(16) 0.0465(13) 0.0158(13) 0.0101(11) 0.0093(12)
C14 0.0735(16) 0.0625(16) 0.0628(16) 0.0111(13) 0.0263(14) 0.0123(13)
C15 0.0896(19) 0.0717(17) 0.0528(15) 0.0370(16) 0.0308(14) 0.0194(13)
C16 0.0830(19) 0.104(2) 0.0425(13) 0.0455(18) 0.0106(13) 0.0170(14)
C17 0.0558(14) 0.0799(17) 0.0482(14) 0.0245(13) 0.0083(11) 0.0087(13)
C18 0.155(3) 0.123(3) 0.088(2) 0.060(2) 0.066(2) 0.056(2)
C19 0.0682(15) 0.0646(15) 0.0545(13) 0.0357(13) 0.0191(12) 0.0175(12)
C20 0.0818(17) 0.0656(16) 0.0653(15) 0.0384(14) 0.0125(13) 0.0174(13)
C21 0.0676(15) 0.0531(14) 0.0584(15) 0.0268(12) 0.0148(12) 0.0157(11)
C22 0.0697(17) 0.0745(17) 0.0682(16) 0.0282(14) 0.0213(14) 0.0224(13)
C23 0.0619(17) 0.0771(19) 0.103(2) 0.0280(15) 0.0158(16) 0.0279(17)
C24 0.082(2) 0.0573(16) 0.0770(19) 0.0183(14) -0.0039(15) 0.0207(14)
C25 0.094(2) 0.0754(19) 0.0606(16) 0.0312(17) 0.0121(16) 0.0096(14)
C26 0.0777(17) 0.0802(19) 0.0651(17) 0.0374(15) 0.0150(14) 0.0062(14)
C27 0.0703(17) 0.0749(18) 0.0681(18) 0.0339(15) 0.0199(14) 0.0227(14)
C28 0.0720(18) 0.093(2) 0.121(2) 0.0429(17) 0.0049(18) 0.0337(19)
C29 0.110(3) 0.145(3) 0.185(4) 0.088(3) 0.056(3) 0.069(3)
C30 0.0568(15) 0.0622(16) 0.0718(16) 0.0288(13) 0.0098(13) 0.0141(13)
C31 0.0630(17) 0.0732(18) 0.0826(18) 0.0192(15) 0.0029(14) 0.0134(14)
C32 0.0466(15) 0.092(2) 0.109(2) 0.0200(16) 0.0009(15) 0.0339(19)
C33 0.0530(16) 0.086(2) 0.118(2) 0.0347(15) 0.0158(16) 0.0331(19)
C34 0.0590(15) 0.0660(16) 0.0834(17) 0.0333(13) 0.0197(13) 0.0236(13)
C35 0.0488(13) 0.0527(14) 0.0617(14) 0.0247(11) 0.0125(11) 0.0216(12)
C36 0.0538(13) 0.0473(13) 0.0527(13) 0.0282(11) 0.0133(10) 0.0172(11)
C37 0.0514(13) 0.0460(12) 0.0505(12) 0.0281(11) 0.0103(10) 0.0139(10)
C38 0.0570(14) 0.0468(13) 0.0497(12) 0.0252(11) 0.0112(11) 0.0146(10)
C39 0.0757(16) 0.0449(14) 0.0826(17) 0.0272(13) 0.0033(13) 0.0124(12)
C40 0.0576(13) 0.0498(13) 0.0448(12) 0.0278(11) 0.0139(10) 0.0160(10)
C41 0.0560(13) 0.0470(13) 0.0480(13) 0.0279(11) 0.0078(11) 0.0135(10)
C42 0.0650(15) 0.0743(17) 0.0573(15) 0.0386(14) 0.0113(12) 0.0117(13)
C43 0.0835(19) 0.0774(18) 0.0542(15) 0.0437(16) 0.0008(14) 0.0027(13)
C44 0.0768(18) 0.0536(15) 0.0696(17) 0.0253(14) -0.0079(14) 0.0158(13)
C45 0.0599(15) 0.0656(17) 0.0803(18) 0.0141(13) 0.0089(14) 0.0302(15)
C46 0.0644(16) 0.0639(15) 0.0572(14) 0.0239(13) 0.0173(12) 0.0221(12)
C47 0.096(2) 0.082(2) 0.106(2) 0.0169(18) -0.0275(18) 0.0158(18)
C48 0.0609(14) 0.0509(13) 0.0538(13) 0.0333(12) 0.0023(11) 0.0075(11)
C49 0.0808(17) 0.0587(15) 0.0656(15) 0.0418(14) 0.0127(13) 0.0156(12)
C50 0.0661(16) 0.0585(15) 0.0641(15) 0.0339(13) 0.0132(13) 0.0162(12)
C51 0.0710(18) 0.100(2) 0.0845(19) 0.0420(17) 0.0091(15) 0.0132(16)
C52 0.076(2) 0.141(3) 0.117(3) 0.062(2) 0.029(2) 0.025(2)
C53 0.107(3) 0.136(3) 0.089(2) 0.072(2) 0.042(2) 0.028(2)
C54 0.101(2) 0.116(3) 0.0665(18) 0.058(2) 0.0163(17) 0.0102(16)
C55 0.0745(17) 0.099(2) 0.0676(17) 0.0487(16) 0.0117(15) 0.0125(15)
C56 0.0560(14) 0.0507(13) 0.0566(15) 0.0250(11) 0.0038(12) 0.0082(11)
C57 0.0790(17) 0.0708(17) 0.0755(16) 0.0488(15) 0.0207(14) 0.0098(13)
C58 0.0792(19) 0.098(2) 0.105(2) 0.0576(17) 0.0228(16) 0.0164(17)

loop_
_atom_type_symbol
_atom_type_description
_atom_type_scat_dispersion_real
_atom_type_scat_dispersion_imag
_atom_type_scat_source
C C 0.0033 0.0016 'International Tables Vol C Tables 4.2.6.8 and 6.1.1.4'
H H 0.0000 0.0000 'International Tables Vol C Tables 4.2.6.8 and 6.1.1.4'
N N 0.0061 0.0033 'International Tables Vol C Tables 4.2.6.8 and 6.1.1.4'
O O 0.0106 0.0060 'International Tables Vol C Tables 4.2.6.8 and 6.1.1.4'

loop_
_geom_angle_atom_site_label_1
_geom_angle_atom_site_label_2
_geom_angle_atom_site_label_3
_geom_angle_site_symmetry_1
_geom_angle_site_symmetry_3
_geom_angle
_geom_angle_publ_flag
C27 O3 C28 . . 118.0(2) ?
C56 O6 C57 . . 117.64(17) ?
C7 N1 N2 . . 111.98(17) ?
C7 N1 C6 . . 128.7(2) ?
N2 N1 C6 . . 119.28(19) ?
C9 N2 N1 . . 106.36(17) ?
C11 N3 C19 . . 128.05(18) ?
C11 N3 H3A . . 116.0 ?
C19 N3 H3A . . 116.0 ?
C36 N4 N5 . . 111.77(16) ?
C36 N4 C35 . . 129.02(18) ?
N5 N4 C35 . . 119.18(16) ?
C38 N5 N4 . . 106.38(16) ?
C40 N6 C48 . . 127.15(18) ?
C40 N6 H6 . . 116.4 ?
C48 N6 H6 . . 116.4 ?
C6 C1 C2 . . 118.7(3) ?
C6 C1 H1 . . 120.7 ?
C2 C1 H1 . . 120.7 ?
C3 C2 C1 . . 120.7(3) ?
C3 C2 H2 . . 119.7 ?
C1 C2 H2 . . 119.7 ?
C4 C3 C2 . . 120.1(3) ?
C4 C3 H3 . . 119.9 ?
C2 C3 H3 . . 119.9 ?
C3 C4 C5 . . 120.5(3) ?
C3 C4 H4 . . 119.7 ?
C5 C4 H4 . . 119.7 ?
C6 C5 C4 . . 119.4(3) ?
C6 C5 H5 . . 120.3 ?
C4 C5 H5 . . 120.3 ?
C1 C6 C5 . . 120.6(2) ?
C1 C6 N1 . . 119.3(2) ?
C5 C6 N1 . . 120.1(2) ?
O1 C7 N1 . . 126.4(2) ?
O1 C7 C8 . . 129.1(2) ?
N1 C7 C8 . . 104.5(2) ?
C11 C8 C9 . . 132.3(2) ?
C11 C8 C7 . . 122.2(2) ?
C9 C8 C7 . . 105.55(18) ?
N2 C9 C8 . . 111.57(19) ?
N2 C9 C10 . . 118.3(2) ?
C8 C9 C10 . . 130.1(2) ?
C9 C10 H10A . . 109.5 ?
C9 C10 H10B . . 109.5 ?
H10A C10 H10B . . 109.5 ?
C9 C10 H10C . . 109.5 ?
H10A C10 H10C . . 109.5 ?
H10B C10 H10C . . 109.5 ?
N3 C11 C8 . . 119.18(19) ?
N3 C11 C12 . . 120.08(18) ?
C8 C11 C12 . . 120.7(2) ?
C13 C12 C17 . . 119.0(2) ?
C13 C12 C11 . . 120.66(18) ?
C17 C12 C11 . . 120.16(19) ?
C12 C13 C14 . . 119.9(2) ?
C12 C13 H13 . . 120.0 ?
C14 C13 H13 . . 120.0 ?
C15 C14 C13 . . 121.8(2) ?
C15 C14 H14 . . 119.1 ?
C13 C14 H14 . . 119.1 ?
C14 C15 C16 . . 117.4(2) ?
C14 C15 C18 . . 121.0(3) ?
C16 C15 C18 . . 121.7(2) ?
C15 C16 C17 . . 121.9(2) ?
C15 C16 H16 . . 119.1 ?
C17 C16 H16 . . 119.1 ?
C16 C17 C12 . . 119.9(2) ?
C16 C17 H17 . . 120.0 ?
C12 C17 H17 . . 120.0 ?
C15 C18 H18A . . 109.5 ?
C15 C18 H18B . . 109.5 ?
H18A C18 H18B . . 109.5 ?
C15 C18 H18C . . 109.5 ?
H18A C18 H18C . . 109.5 ?
H18B C18 H18C . . 109.5 ?
N3 C19 C27 . . 110.08(19) ?
N3 C19 C20 . . 110.38(19) ?
C27 C19 C20 . . 108.61(18) ?
N3 C19 H19 . . 109.2 ?
C27 C19 H19 . . 109.2 ?
C20 C19 H19 . . 109.2 ?
C21 C20 C19 . . 113.60(19) ?
C21 C20 H20A . . 108.8 ?
C19 C20 H20A . . 108.8 ?
C21 C20 H20B . . 108.8 ?
C19 C20 H20B . . 108.8 ?
H20A C20 H20B . . 107.7 ?
C26 C21 C22 . . 118.0(2) ?
C26 C21 C20 . . 120.3(2) ?
C22 C21 C20 . . 121.7(2) ?
C21 C22 C23 . . 120.4(2) ?
C21 C22 H22 . . 119.8 ?
C23 C22 H22 . . 119.8 ?
C24 C23 C22 . . 120.2(3) ?
C24 C23 H23 . . 119.9 ?
C22 C23 H23 . . 119.9 ?
C25 C24 C23 . . 119.9(3) ?
C25 C24 H24 . . 120.0 ?
C23 C24 H24 . . 120.0 ?
C24 C25 C26 . . 119.7(3) ?
C24 C25 H25 . . 120.2 ?
C26 C25 H25 . . 120.2 ?
C25 C26 C21 . . 121.8(2) ?
C25 C26 H26 . . 119.1 ?
C21 C26 H26 . . 119.1 ?
O2 C27 O3 . . 124.7(2) ?
O2 C27 C19 . . 124.7(2) ?
O3 C27 C19 . . 110.4(2) ?
O3 C28 C29 . . 107.6(2) ?
O3 C28 H28A . . 110.2 ?
C29 C28 H28A . . 110.2 ?
O3 C28 H28B . . 110.2 ?
C29 C28 H28B . . 110.2 ?
H28A C28 H28B . . 108.5 ?
C28 C29 H29A . . 109.5 ?
C28 C29 H29B . . 109.5 ?
H29A C29 H29B . . 109.5 ?
C28 C29 H29C . . 109.5 ?
H29A C29 H29C . . 109.5 ?
H29B C29 H29C . . 109.5 ?
C35 C30 C31 . . 119.5(2) ?
C35 C30 H30 . . 120.2 ?
C31 C30 H30 . . 120.2 ?
C32 C31 C30 . . 120.3(3) ?
C32 C31 H31 . . 119.9 ?
C30 C31 H31 . . 119.9 ?
C33 C32 C31 . . 120.0(3) ?
C33 C32 H32 . . 120.0 ?
C31 C32 H32 . . 120.0 ?
C32 C33 C34 . . 120.3(3) ?
C32 C33 H33 . . 119.9 ?
C34 C33 H33 . . 119.9 ?
C33 C34 C35 . . 120.0(2) ?
C33 C34 H34 . . 120.0 ?
C35 C34 H34 . . 120.0 ?
C30 C35 C34 . . 119.9(2) ?
C30 C35 N4 . . 121.19(19) ?
C34 C35 N4 . . 118.9(2) ?
O4 C36 N4 . . 125.45(19) ?
O4 C36 C37 . . 129.52(18) ?
N4 C36 C37 . . 105.02(17) ?
C40 C37 C38 . . 132.1(2) ?
C40 C37 C36 . . 122.48(18) ?
C38 C37 C36 . . 105.47(17) ?
N5 C38 C37 . . 111.32(19) ?
N5 C38 C39 . . 118.58(19) ?
C37 C38 C39 . . 130.0(2) ?
C38 C39 H39A . . 109.5 ?
C38 C39 H39B . . 109.5 ?
H39A C39 H39B . . 109.5 ?
C38 C39 H39C . . 109.5 ?
H39A C39 H39C . . 109.5 ?
H39B C39 H39C . . 109.5 ?
N6 C40 C37 . . 118.00(19) ?
N6 C40 C41 . . 117.83(18) ?
C37 C40 C41 . . 124.17(18) ?
C42 C41 C46 . . 118.2(2) ?
C42 C41 C40 . . 121.3(2) ?
C46 C41 C40 . . 120.46(19) ?
C41 C42 C43 . . 120.4(2) ?
C41 C42 H42 . . 119.8 ?
C43 C42 H42 . . 119.8 ?
C44 C43 C42 . . 121.5(2) ?
C44 C43 H43 . . 119.2 ?
C42 C43 H43 . . 119.2 ?
C43 C44 C45 . . 117.6(2) ?
C43 C44 C47 . . 121.5(3) ?
C45 C44 C47 . . 120.9(3) ?
C44 C45 C46 . . 121.7(2) ?
C44 C45 H45 . . 119.2 ?
C46 C45 H45 . . 119.2 ?
C45 C46 C41 . . 120.5(2) ?
C45 C46 H46 . . 119.8 ?
C41 C46 H46 . . 119.8 ?
C44 C47 H47A . . 109.5 ?
C44 C47 H47B . . 109.5 ?
H47A C47 H47B . . 109.5 ?
C44 C47 H47C . . 109.5 ?
H47A C47 H47C . . 109.5 ?
H47B C47 H47C . . 109.5 ?
N6 C48 C56 . . 109.45(17) ?
N6 C48 C49 . . 111.18(18) ?
C56 C48 C49 . . 107.89(17) ?
N6 C48 H48 . . 109.4 ?
C56 C48 H48 . . 109.4 ?
C49 C48 H48 . . 109.4 ?
C50 C49 C48 . . 114.14(18) ?
C50 C49 H49A . . 108.7 ?
C48 C49 H49A . . 108.7 ?
C50 C49 H49B . . 108.7 ?
C48 C49 H49B . . 108.7 ?
H49A C49 H49B . . 107.6 ?
C51 C50 C55 . . 117.6(2) ?
C51 C50 C49 . . 121.6(2) ?
C55 C50 C49 . . 120.8(2) ?
C50 C51 C52 . . 120.7(3) ?
C50 C51 H51 . . 119.6 ?
C52 C51 H51 . . 119.6 ?
C53 C52 C51 . . 120.3(3) ?
C53 C52 H52 . . 119.8 ?
C51 C52 H52 . . 119.8 ?
C54 C53 C52 . . 119.5(3) ?
C54 C53 H53 . . 120.2 ?
C52 C53 H53 . . 120.2 ?
C53 C54 C55 . . 120.2(3) ?
C53 C54 H54 . . 119.9 ?
C55 C54 H54 . . 119.9 ?
C54 C55 C50 . . 121.6(2) ?
C54 C55 H55 . . 119.2 ?
C50 C55 H55 . . 119.2 ?
O5 C56 O6 . . 125.0(2) ?
O5 C56 C48 . . 124.8(2) ?
O6 C56 C48 . . 110.16(18) ?
O6 C57 C58 . . 107.41(19) ?
O6 C57 H57A . . 110.2 ?
C58 C57 H57A . . 110.2 ?
O6 C57 H57B . . 110.2 ?
C58 C57 H57B . . 110.2 ?
H57A C57 H57B . . 108.5 ?
C57 C58 H58A . . 109.5 ?
C57 C58 H58B . . 109.5 ?
H58A C58 H58B . . 109.5 ?
C57 C58 H58C . . 109.5 ?
H58A C58 H58C . . 109.5 ?
H58B C58 H58C . . 109.5 ?

loop_
_geom_bond_atom_site_label_1
_geom_bond_atom_site_label_2
_geom_bond_site_symmetry_2
_geom_bond_distance
_geom_bond_publ_flag
O1 C7 . 1.248(3) ?
O2 C27 . 1.201(3) ?
O3 C27 . 1.320(3) ?
O3 C28 . 1.457(3) ?
O4 C36 . 1.252(2) ?
O5 C56 . 1.195(2) ?
O6 C56 . 1.327(2) ?
O6 C57 . 1.456(2) ?
N1 C7 . 1.375(3) ?
N1 N2 . 1.401(2) ?
N1 C6 . 1.415(3) ?
N2 C9 . 1.309(3) ?
N3 C11 . 1.325(3) ?
N3 C19 . 1.449(3) ?
N3 H3A . 0.8600 ?
N4 C36 . 1.373(2) ?
N4 N5 . 1.403(2) ?
N4 C35 . 1.416(3) ?
N5 C38 . 1.310(2) ?
N6 C40 . 1.331(2) ?
N6 C48 . 1.445(2) ?
N6 H6 . 0.8600 ?
C1 C6 . 1.378(3) ?
C1 C2 . 1.396(4) ?
C1 H1 . 0.9300 ?
C2 C3 . 1.366(5) ?
C2 H2 . 0.9300 ?
C3 C4 . 1.364(4) ?
C3 H3 . 0.9300 ?
C4 C5 . 1.383(3) ?
C4 H4 . 0.9300 ?
C5 C6 . 1.383(3) ?
C5 H5 . 0.9300 ?
C7 C8 . 1.443(3) ?
C8 C11 . 1.392(3) ?
C8 C9 . 1.426(3) ?
C9 C10 . 1.492(3) ?
C10 H10A . 0.9600 ?
C10 H10B . 0.9600 ?
C10 H10C . 0.9600 ?
C11 C12 . 1.491(3) ?
C12 C13 . 1.371(3) ?
C12 C17 . 1.379(3) ?
C13 C14 . 1.384(3) ?
C13 H13 . 0.9300 ?
C14 C15 . 1.370(3) ?
C14 H14 . 0.9300 ?
C15 C16 . 1.375(3) ?
C15 C18 . 1.521(3) ?
C16 C17 . 1.377(3) ?
C16 H16 . 0.9300 ?
C17 H17 . 0.9300 ?
C18 H18A . 0.9599 ?
C18 H18B . 0.9600 ?
C18 H18C . 0.9600 ?
C19 C27 . 1.512(3) ?
C19 C20 . 1.538(3) ?
C19 H19 . 0.9800 ?
C20 C21 . 1.506(3) ?
C20 H20A . 0.9700 ?
C20 H20B . 0.9700 ?
C21 C26 . 1.375(3) ?
C21 C22 . 1.378(3) ?
C22 C23 . 1.382(3) ?
C22 H22 . 0.9300 ?
C23 C24 . 1.373(3) ?
C23 H23 . 0.9300 ?
C24 C25 . 1.358(4) ?
C24 H24 . 0.9300 ?
C25 C26 . 1.374(3) ?
C25 H25 . 0.9300 ?
C26 H26 . 0.9300 ?
C28 C29 . 1.475(4) ?
C28 H28A . 0.9700 ?
C28 H28B . 0.9700 ?
C29 H29A . 0.9600 ?
C29 H29B . 0.9600 ?
C29 H29C . 0.9600 ?
C30 C35 . 1.374(3) ?
C30 C31 . 1.383(3) ?
C30 H30 . 0.9300 ?
C31 C32 . 1.376(4) ?
C31 H31 . 0.9300 ?
C32 C33 . 1.364(4) ?
C32 H32 . 0.9300 ?
C33 C34 . 1.374(3) ?
C33 H33 . 0.9300 ?
C34 C35 . 1.385(3) ?
C34 H34 . 0.9300 ?
C36 C37 . 1.433(3) ?
C37 C40 . 1.390(3) ?
C37 C38 . 1.433(3) ?
C38 C39 . 1.483(3) ?
C39 H39A . 0.9600 ?
C39 H39B . 0.9600 ?
C39 H39C . 0.9600 ?
C40 C41 . 1.482(3) ?
C41 C42 . 1.379(3) ?
C41 C46 . 1.383(3) ?
C42 C43 . 1.381(3) ?
C42 H42 . 0.9300 ?
C43 C44 . 1.373(3) ?
C43 H43 . 0.9300 ?
C44 C45 . 1.374(3) ?
C44 C47 . 1.518(3) ?
C45 C46 . 1.375(3) ?
C45 H45 . 0.9300 ?
C46 H46 . 0.9300 ?
C47 H47A . 0.9600 ?
C47 H47B . 0.9600 ?
C47 H47C . 0.9600 ?
C48 C56 . 1.518(3) ?
C48 C49 . 1.540(3) ?
C48 H48 . 0.9800 ?
C49 C50 . 1.510(3) ?
C49 H49A . 0.9700 ?
C49 H49B . 0.9700 ?
C50 C51 . 1.372(3) ?
C50 C55 . 1.374(3) ?
C51 C52 . 1.378(4) ?
C51 H51 . 0.9300 ?
C52 C53 . 1.368(4) ?
C52 H52 . 0.9300 ?
C53 C54 . 1.350(4) ?
C53 H53 . 0.9300 ?
C54 C55 . 1.371(3) ?
C54 H54 . 0.9300 ?
C55 H55 . 0.9300 ?
C57 C58 . 1.491(3) ?
C57 H57A . 0.9700 ?
C57 H57B . 0.9700 ?
C58 H58A . 0.9600 ?
C58 H58B . 0.9600 ?
C58 H58C . 0.9600 ?

loop_
_geom_hbond_atom_site_label_D
_geom_hbond_atom_site_label_H
_geom_hbond_atom_site_label_A
_geom_hbond_site_symmetry_A
_geom_hbond_distance_DH
_geom_hbond_distance_HA
_geom_hbond_distance_DA
_geom_hbond_angle_DHA
N3 H3A O1 . 0.86 2.01 2.713(2) 138
N6 H6 O4 . 0.86 2.03 2.698(2) 133
C16 H16 O6 1_655 0.93 2.51 3.397(3) 161
C28 H28B O1 2_676 0.97 2.44 3.357(3) 157
C45 H45 Cg6 2_567 0.93 2.77 3.449(3) 130
C57 H57B Cg6 1_455 0.96 2.78 3.663(3) 152

loop_
_geom_torsion_atom_site_label_1
_geom_torsion_atom_site_label_2
_geom_torsion_atom_site_label_3
_geom_torsion_atom_site_label_4
_geom_torsion_site_symmetry_1
_geom_torsion_site_symmetry_2
_geom_torsion_site_symmetry_3
_geom_torsion_site_symmetry_4
_geom_torsion
_geom_torsion_publ_flag
C7 N1 N2 C9 . . . . -0.9(2) ?
C6 N1 N2 C9 . . . . 177.74(19) ?
C36 N4 N5 C38 . . . . 0.9(2) ?
C35 N4 N5 C38 . . . . 179.14(17) ?
C6 C1 C2 C3 . . . . 0.3(5) ?
C1 C2 C3 C4 . . . . -0.5(5) ?
C2 C3 C4 C5 . . . . 0.5(5) ?
C3 C4 C5 C6 . . . . -0.3(5) ?
C2 C1 C6 C5 . . . . -0.1(4) ?
C2 C1 C6 N1 . . . . 179.3(2) ?
C4 C5 C6 C1 . . . . 0.1(4) ?
C4 C5 C6 N1 . . . . -179.3(2) ?
C7 N1 C6 C1 . . . . 157.5(2) ?
N2 N1 C6 C1 . . . . -20.9(3) ?
C7 N1 C6 C5 . . . . -23.1(4) ?
N2 N1 C6 C5 . . . . 158.5(2) ?
N2 N1 C7 O1 . . . . -179.0(2) ?
C6 N1 C7 O1 . . . . 2.5(4) ?
N2 N1 C7 C8 . . . . 1.7(2) ?
C6 N1 C7 C8 . . . . -176.8(2) ?
O1 C7 C8 C11 . . . . -2.5(4) ?
N1 C7 C8 C11 . . . . 176.71(19) ?
O1 C7 C8 C9 . . . . 179.0(2) ?
N1 C7 C8 C9 . . . . -1.8(2) ?
N1 N2 C9 C8 . . . . -0.4(2) ?
N1 N2 C9 C10 . . . . 177.50(18) ?
C11 C8 C9 N2 . . . . -176.9(2) ?
C7 C8 C9 N2 . . . . 1.4(2) ?
C11 C8 C9 C10 . . . . 5.5(4) ?
C7 C8 C9 C10 . . . . -176.2(2) ?
C19 N3 C11 C8 . . . . -174.1(2) ?
C19 N3 C11 C12 . . . . 4.7(3) ?
C9 C8 C11 N3 . . . . -176.2(2) ?
C7 C8 C11 N3 . . . . 5.8(3) ?
C9 C8 C11 C12 . . . . 5.0(4) ?
C7 C8 C11 C12 . . . . -173.09(19) ?
N3 C11 C12 C13 . . . . 90.7(3) ?
C8 C11 C12 C13 . . . . -90.5(3) ?
N3 C11 C12 C17 . . . . -93.4(3) ?
C8 C11 C12 C17 . . . . 85.4(3) ?
C17 C12 C13 C14 . . . . -1.9(3) ?
C11 C12 C13 C14 . . . . 174.0(2) ?
C12 C13 C14 C15 . . . . 0.0(4) ?
C13 C14 C15 C16 . . . . 1.3(4) ?
C13 C14 C15 C18 . . . . 179.7(2) ?
C14 C15 C16 C17 . . . . -0.7(4) ?
C18 C15 C16 C17 . . . . -179.1(3) ?
C15 C16 C17 C12 . . . . -1.2(4) ?
C13 C12 C17 C16 . . . . 2.5(3) ?
C11 C12 C17 C16 . . . . -173.5(2) ?
C11 N3 C19 C27 . . . . -120.7(2) ?
C11 N3 C19 C20 . . . . 119.4(2) ?
N3 C19 C20 C21 . . . . -68.9(2) ?
C27 C19 C20 C21 . . . . 170.4(2) ?
C19 C20 C21 C26 . . . . -94.8(3) ?
C19 C20 C21 C22 . . . . 84.4(3) ?
C26 C21 C22 C23 . . . . -0.6(4) ?
C20 C21 C22 C23 . . . . -179.8(2) ?
C21 C22 C23 C24 . . . . -0.2(4) ?
C22 C23 C24 C25 . . . . 0.6(4) ?
C23 C24 C25 C26 . . . . -0.3(4) ?
C24 C25 C26 C21 . . . . -0.5(4) ?
C22 C21 C26 C25 . . . . 1.0(4) ?
C20 C21 C26 C25 . . . . -179.9(2) ?
C28 O3 C27 O2 . . . . -1.8(4) ?
C28 O3 C27 C19 . . . . 173.7(2) ?
N3 C19 C27 O2 . . . . -22.5(3) ?
C20 C19 C27 O2 . . . . 98.5(3) ?
N3 C19 C27 O3 . . . . 162.01(19) ?
C20 C19 C27 O3 . . . . -77.0(2) ?
C27 O3 C28 C29 . . . . 173.4(2) ?
C35 C30 C31 C32 . . . . -0.2(4) ?
C30 C31 C32 C33 . . . . 1.4(4) ?
C31 C32 C33 C34 . . . . -1.3(4) ?
C32 C33 C34 C35 . . . . 0.1(4) ?
C31 C30 C35 C34 . . . . -1.0(3) ?
C31 C30 C35 N4 . . . . 177.2(2) ?
C33 C34 C35 C30 . . . . 1.0(3) ?
C33 C34 C35 N4 . . . . -177.2(2) ?
C36 N4 C35 C30 . . . . 25.2(3) ?
N5 N4 C35 C30 . . . . -152.77(19) ?
C36 N4 C35 C34 . . . . -156.7(2) ?
N5 N4 C35 C34 . . . . 25.4(3) ?
N5 N4 C36 O4 . . . . 178.62(19) ?
C35 N4 C36 O4 . . . . 0.6(3) ?
N5 N4 C36 C37 . . . . -1.7(2) ?
C35 N4 C36 C37 . . . . -179.78(19) ?
O4 C36 C37 C40 . . . . 1.4(3) ?
N4 C36 C37 C40 . . . . -178.28(18) ?
O4 C36 C37 C38 . . . . -178.5(2) ?
N4 C36 C37 C38 . . . . 1.9(2) ?
N4 N5 C38 C37 . . . . 0.4(2) ?
N4 N5 C38 C39 . . . . -177.18(18) ?
C40 C37 C38 N5 . . . . 178.7(2) ?
C36 C37 C38 N5 . . . . -1.4(2) ?
C40 C37 C38 C39 . . . . -4.1(4) ?
C36 C37 C38 C39 . . . . 175.8(2) ?
C48 N6 C40 C37 . . . . 165.84(19) ?
C48 N6 C40 C41 . . . . -14.5(3) ?
C38 C37 C40 N6 . . . . 173.7(2) ?
C36 C37 C40 N6 . . . . -6.1(3) ?
C38 C37 C40 C41 . . . . -6.0(4) ?
C36 C37 C40 C41 . . . . 174.20(18) ?
N6 C40 C41 C42 . . . . 112.5(2) ?
C37 C40 C41 C42 . . . . -67.8(3) ?
N6 C40 C41 C46 . . . . -65.4(3) ?
C37 C40 C41 C46 . . . . 114.3(2) ?
C46 C41 C42 C43 . . . . 0.4(3) ?
C40 C41 C42 C43 . . . . -177.6(2) ?
C41 C42 C43 C44 . . . . 0.1(4) ?
C42 C43 C44 C45 . . . . -0.9(4) ?
C42 C43 C44 C47 . . . . 179.4(2) ?
C43 C44 C45 C46 . . . . 1.3(4) ?
C47 C44 C45 C46 . . . . -179.0(2) ?
C44 C45 C46 C41 . . . . -0.9(4) ?
C42 C41 C46 C45 . . . . 0.0(3) ?
C40 C41 C46 C45 . . . . 178.0(2) ?
C40 N6 C48 C56 . . . . 134.3(2) ?
C40 N6 C48 C49 . . . . -106.6(2) ?
N6 C48 C49 C50 . . . . 58.3(2) ?
C56 C48 C49 C50 . . . . 178.36(19) ?
C48 C49 C50 C51 . . . . -95.1(3) ?
C48 C49 C50 C55 . . . . 84.4(3) ?
C55 C50 C51 C52 . . . . 0.8(4) ?
C49 C50 C51 C52 . . . . -179.7(3) ?
C50 C51 C52 C53 . . . . 0.4(5) ?
C51 C52 C53 C54 . . . . -1.4(5) ?
C52 C53 C54 C55 . . . . 1.3(5) ?
C53 C54 C55 C50 . . . . -0.2(5) ?
C51 C50 C55 C54 . . . . -0.9(4) ?
C49 C50 C55 C54 . . . . 179.5(2) ?
C57 O6 C56 O5 . . . . 4.4(3) ?
C57 O6 C56 C48 . . . . -172.72(19) ?
N6 C48 C56 O5 . . . . 21.9(3) ?
C49 C48 C56 O5 . . . . -99.2(3) ?
N6 C48 C56 O6 . . . . -160.91(17) ?
C49 C48 C56 O6 . . . . 78.0(2) ?
C56 O6 C57 C58 . . . . -171.0(2) ?
